data_4134602
loop_
_publ_author_name
'Tran, Quan H.'
'Brookhart, Maurice'
'Daugulis, Olafs'

_publ_section_title
;
 New Neutral Nickel and Palladium Sandwich Catalysts: Synthesis of
 Ultra-High Molecular Weight Polyethylene (UHMWPE) via Highly Controlled
 Polymerization and Mechanistic Studies of Chain Propagation.
;
_journal_issue 15
_journal_name_full 'Journal of the American Chemical Society'
_journal_page_first 7198
_journal_page_last 7206
_journal_paper_doi 10.1021/jacs.0c02045
_journal_volume 142
_journal_year 2020
_chemical_formula_sum 'C45 H26 Cl4 F6 N2 Ni O'
_chemical_formula_weight 925.19
_space_group_crystal_system monoclinic
_space_group_IT_number 14
_space_group_name_Hall '-P 2ybc'
_space_group_name_H-M_alt 'P 1 21/c 1'
_atom_sites_solution_hydrogens geom
_audit_creation_method SHELXL-2018/3
_cell_angle_alpha 90
_cell_angle_beta 91.1300(10)
_cell_angle_gamma 90
_cell_formula_units_Z 4
_cell_length_a 11.3097(10)
_cell_length_b 16.5092(15)
_cell_length_c 21.156(2)
_cell_measurement_reflns_used 9968
_cell_measurement_temperature 123(2)
_cell_measurement_theta_max 28.24
_cell_measurement_theta_min 2.89
_cell_volume 3949.4(6)
_computing_cell_refinement 'Bruker SAINT'
_computing_data_collection 'Bruker APEX2'
_computing_data_reduction 'Bruker SAINT'
_computing_structure_refinement 'SHELXL-2018/3 (Sheldrick, 2018)'
_computing_structure_solution 'SHELXT 2014/4 (Sheldrick, 2014)'
_diffrn_ambient_temperature 123(2)
_diffrn_measured_fraction_theta_full 0.999
_diffrn_measured_fraction_theta_max 0.998
_diffrn_measurement_device_type 'Bruker APEX-II CCD'
_diffrn_measurement_method 'narrow frame \w scans'
_diffrn_radiation_type MoK\a
_diffrn_radiation_wavelength 0.71073
_diffrn_reflns_av_R_equivalents 0.0195
_diffrn_reflns_av_unetI/netI 0.0174
_diffrn_reflns_Laue_measured_fraction_full 0.999
_diffrn_reflns_Laue_measured_fraction_max 0.998
_diffrn_reflns_limit_h_max 15
_diffrn_reflns_limit_h_min -15
_diffrn_reflns_limit_k_max 21
_diffrn_reflns_limit_k_min -21
_diffrn_reflns_limit_l_max 27
_diffrn_reflns_limit_l_min -28
_diffrn_reflns_number 44423
_diffrn_reflns_point_group_measured_fraction_full 0.999
_diffrn_reflns_point_group_measured_fraction_max 0.998
_diffrn_reflns_theta_full 25.242
_diffrn_reflns_theta_max 28.273
_diffrn_reflns_theta_min 1.565
_exptl_absorpt_coefficient_mu 0.830
_exptl_absorpt_correction_T_max 0.7457
_exptl_absorpt_correction_T_min 0.6917
_exptl_absorpt_correction_type empirical
_exptl_absorpt_process_details SADABS
_exptl_crystal_colour red
_exptl_crystal_density_diffrn 1.556
_exptl_crystal_description POLYHEDRON
_exptl_crystal_F_000 1872
_exptl_crystal_size_max 0.27
_exptl_crystal_size_mid 0.05
_exptl_crystal_size_min 0.03
_refine_diff_density_max 0.410
_refine_diff_density_min -0.292
_refine_diff_density_rms 0.056
_refine_ls_extinction_method none
_refine_ls_goodness_of_fit_ref 1.045
_refine_ls_hydrogen_treatment constr
_refine_ls_matrix_type full
_refine_ls_number_parameters 623
_refine_ls_number_reflns 9772
_refine_ls_number_restraints 348
_refine_ls_restrained_S_all 1.038
_refine_ls_R_factor_all 0.0378
_refine_ls_R_factor_gt 0.0309
_refine_ls_shift/su_max 0.001
_refine_ls_shift/su_mean 0.000
_refine_ls_structure_factor_coef Fsqd
_refine_ls_weighting_details 'w=1/[\s^2^(Fo^2^)+(0.0378P)^2^+2.4193P] where P=(Fo^2^+2Fc^2^)/3'
_refine_ls_weighting_scheme calc
_refine_ls_wR_factor_gt 0.0753
_refine_ls_wR_factor_ref 0.0787
_reflns_Friedel_coverage 0.000
_reflns_number_gt 8527
_reflns_number_total 9772
_reflns_threshold_expression 'I > 2\s(I)'
_cod_data_source_file ja0c02045_si_001.cif
_cod_data_source_block QT10-160-1_XW159
_cod_depositor_comments 'Adding full bibliography for 4134600--4134602.cif.'
_cod_original_cell_volume 3949.3(6)
_cod_original_sg_symbol_H-M 'P 21/c'
_cod_database_code 4134602
_shelx_shelxl_version_number 2018/3
_shelx_space_group_comment
;
The symmetry employed for this shelxl refinement is uniquely defined
by the following loop, which should always be used as a source of
symmetry information in preference to the above space-group names.
They are only intended as comments.
;
_shelx_estimated_absorpt_t_min 0.807
_shelx_estimated_absorpt_t_max 0.976

loop_
_space_group_symop_operation_xyz
'x, y, z'
'-x, y+1/2, -z+1/2'
'-x, -y, -z'
'x, -y-1/2, z-1/2'

loop_
_atom_site_label
_atom_site_type_symbol
_atom_site_fract_x
_atom_site_fract_y
_atom_site_fract_z
_atom_site_U_iso_or_equiv
_atom_site_adp_type
_atom_site_occupancy
_atom_site_site_symmetry_order
_atom_site_calc_flag
_atom_site_refinement_flags_posn
_atom_site_refinement_flags_adp
_atom_site_refinement_flags_occupancy
_atom_site_disorder_assembly
_atom_site_disorder_group
C1_4 C 0.942(2) -0.0868(12) 0.1113(7) 0.0402(10) Uani 0.25 1 d D U P A 4
F1_4 F 0.9045(11) -0.1446(7) 0.0713(9) 0.072(4) Uani 0.25 1 d D U P A 4
F2_4 F 0.9506(17) -0.1222(10) 0.1692(7) 0.071(5) Uani 0.25 1 d D U P A 4
F3_4 F 1.0536(19) -0.0677(17) 0.0952(10) 0.050(5) Uani 0.25 1 d D U P A 4
C1_3 C 0.9451(15) -0.0808(13) 0.1174(7) 0.0402(10) Uani 0.25 1 d D U P A 3
F1_3 F 1.0452(10) -0.0566(8) 0.1497(8) 0.063(3) Uani 0.25 1 d D U P A 3
F2_3 F 0.9846(15) -0.1029(10) 0.0602(6) 0.065(4) Uani 0.25 1 d D U P A 3
F3_3 F 0.914(2) -0.1496(15) 0.1480(11) 0.050(5) Uani 0.25 1 d D U P A 3
C1_2 C 0.9544(14) -0.0778(10) 0.1288(6) 0.0402(10) Uani 0.25 1 d D U P A 2
F1_2 F 1.0121(13) -0.0664(10) 0.1832(5) 0.081(3) Uani 0.25 1 d D U P A 2
F2_2 F 1.0299(14) -0.0797(12) 0.0796(7) 0.049(4) Uani 0.25 1 d D U P A 2
F3_2 F 0.9031(16) -0.1517(9) 0.1280(9) 0.062(5) Uani 0.25 1 d D U P A 2
C1_1 C 0.9434(18) -0.0869(13) 0.1086(8) 0.0402(10) Uani 0.25 1 d D U P A 1
F1_1 F 0.9379(13) -0.1255(8) 0.0529(5) 0.045(3) Uani 0.25 1 d D U P A 1
F2_1 F 0.933(2) -0.1427(12) 0.1547(9) 0.038(3) Uani 0.25 1 d D U P A 1
F3_1 F 1.0550(13) -0.0592(11) 0.1176(9) 0.047(4) Uani 0.25 1 d D U P A 1
C1 C 0.69971(13) 0.34347(9) 0.10850(7) 0.0163(3) Uani 1 1 d . . . . .
C2 C 0.60513(13) 0.39169(9) 0.12478(7) 0.0171(3) Uani 1 1 d . . . . .
H10 H 0.616787 0.448637 0.126599 0.021 Uiso 1 1 calc R U . . .
C3 C 0.49253(13) 0.36105(9) 0.13881(7) 0.0163(3) Uani 1 1 d . . . . .
C4 C 0.34391(12) 0.25866(9) 0.14806(7) 0.0167(3) Uani 1 1 d . . . . .
C5 C 0.31836(12) 0.21475(9) 0.20474(7) 0.0164(3) Uani 1 1 d . . . . .
C6 C 0.40025(13) 0.19988(9) 0.25629(7) 0.0164(3) Uani 1 1 d . . . . .
C7 C 0.52346(13) 0.23295(9) 0.26226(7) 0.0181(3) Uani 1 1 d . . . . .
C8 C 0.54467(14) 0.31471(10) 0.27530(7) 0.0213(3) Uani 1 1 d . . . . .
H3 H 0.480598 0.351479 0.279135 0.026 Uiso 1 1 calc R U . . .
C9 C 0.66045(15) 0.34158(11) 0.28258(7) 0.0260(3) Uani 1 1 d . . . . .
C10 C 0.75619(15) 0.28996(12) 0.27940(8) 0.0296(4) Uani 1 1 d . . . . .
H2 H 0.834930 0.309380 0.284156 0.036 Uiso 1 1 calc R U . . .
C11 C 0.73264(14) 0.20877(12) 0.26898(8) 0.0271(3) Uani 1 1 d . . . . .
C12 C 0.61845(13) 0.17931(10) 0.26031(7) 0.0212(3) Uani 1 1 d . . . . .
H1 H 0.605241 0.123201 0.253129 0.025 Uiso 1 1 calc R U . . .
C13 C 0.36648(14) 0.15142(10) 0.30596(7) 0.0207(3) Uani 1 1 d . . . . .
H9 H 0.422273 0.140258 0.338968 0.025 Uiso 1 1 calc R U . . .
C14 C 0.25266(14) 0.11807(10) 0.30942(8) 0.0241(3) Uani 1 1 d . . . . .
H8 H 0.231939 0.085408 0.344474 0.029 Uiso 1 1 calc R U . . .
C15 C 0.17207(14) 0.13291(10) 0.26207(8) 0.0238(3) Uani 1 1 d . . . . .
H7 H 0.094726 0.110850 0.264590 0.029 Uiso 1 1 calc R U . . .
C16 C 0.20214(13) 0.18093(9) 0.20899(8) 0.0203(3) Uani 1 1 d . . . . .
C17 C 0.11678(14) 0.19344(10) 0.15966(8) 0.0248(3) Uani 1 1 d . . . . .
H6 H 0.039715 0.171231 0.163258 0.030 Uiso 1 1 calc R U . . .
C18 C 0.14458(14) 0.23696(10) 0.10735(8) 0.0245(3) Uani 1 1 d . . . . .
H5 H 0.086673 0.245716 0.074927 0.029 Uiso 1 1 calc R U . . .
C19 C 0.25913(13) 0.26898(9) 0.10131(7) 0.0206(3) Uani 1 1 d . . . . .
H4 H 0.278210 0.298266 0.064225 0.025 Uiso 1 1 calc R U . . .
C20 C 0.40324(13) 0.42653(9) 0.15821(8) 0.0207(3) Uani 1 1 d . . . . .
C21 C 0.81544(13) 0.38238(9) 0.09296(7) 0.0178(3) Uani 1 1 d . . . . .
C22 C 0.87729(13) 0.36602(9) 0.03563(7) 0.0180(3) Uani 1 1 d . . . . .
C23 C 0.83098(13) 0.32135(9) -0.01790(7) 0.0198(3) Uani 1 1 d . . . . .
C24 C 0.70334(13) 0.30064(9) -0.02708(7) 0.0184(3) Uani 1 1 d . . . . .
C25 C 0.61820(13) 0.36183(9) -0.02453(7) 0.0182(3) Uani 1 1 d . . . . .
H13 H 0.640980 0.416130 -0.015765 0.022 Uiso 1 1 calc R U . . .
C26 C 0.50046(13) 0.34251(9) -0.03491(7) 0.0186(3) Uani 1 1 d . . . . .
C27 C 0.46270(14) 0.26431(10) -0.04838(7) 0.0212(3) Uani 1 1 d . . . . .
H12 H 0.381286 0.251980 -0.054751 0.025 Uiso 1 1 calc R U . . .
C28 C 0.54896(15) 0.20501(9) -0.05212(7) 0.0212(3) Uani 1 1 d . . . . .
C29 C 0.66784(14) 0.22157(9) -0.04232(7) 0.0204(3) Uani 1 1 d . . . . .
H11 H 0.724919 0.179686 -0.045904 0.024 Uiso 1 1 calc R U . . .
C30 C 0.90450(15) 0.30133(10) -0.06667(8) 0.0266(3) Uani 1 1 d . . . . .
H19 H 0.874487 0.268762 -0.100354 0.032 Uiso 1 1 calc R U . . .
C31 C 1.02265(16) 0.32769(12) -0.06803(9) 0.0318(4) Uani 1 1 d . . . . .
H18 H 1.072110 0.311717 -0.101596 0.038 Uiso 1 1 calc R U . . .
C32 C 1.06559(14) 0.37611(11) -0.02107(9) 0.0291(4) Uani 1 1 d . . . . .
H17 H 1.143629 0.396980 -0.023612 0.035 Uiso 1 1 calc R U . . .
C33 C 0.99588(13) 0.39610(9) 0.03178(8) 0.0228(3) Uani 1 1 d . . . . .
C34 C 1.04462(14) 0.44390(10) 0.08135(9) 0.0282(4) Uani 1 1 d . . . . .
H16 H 1.122421 0.464842 0.077664 0.034 Uiso 1 1 calc R U . . .
C35 C 0.98248(15) 0.46042(10) 0.13405(9) 0.0289(4) Uani 1 1 d . . . . .
H15 H 1.016198 0.493129 0.166657 0.035 Uiso 1 1 calc R U . . .
C36 C 0.86738(14) 0.42863(10) 0.14004(8) 0.0237(3) Uani 1 1 d . . . . .
H14 H 0.824786 0.439378 0.177380 0.028 Uiso 1 1 calc R U . . .
C37 C 0.37743(14) 0.08687(9) 0.07460(7) 0.0215(3) Uani 1 1 d . . . . .
C38 C 0.27777(16) 0.04227(11) 0.04690(9) 0.0311(4) Uani 1 1 d . . . . .
H20 H 0.246611 0.004616 0.078278 0.047 Uiso 1 1 calc R U . . .
H21 H 0.304189 0.011819 0.010012 0.047 Uiso 1 1 calc R U . . .
H22 H 0.215576 0.080428 0.033825 0.047 Uiso 1 1 calc R U . . .
C39 C 0.68761(13) 0.10901(9) 0.10915(7) 0.0181(3) Uani 1 1 d . . . . .
C40 C 0.79892(13) 0.11742(9) 0.08149(7) 0.0207(3) Uani 1 1 d . . . . .
H26 H 0.817779 0.166682 0.060795 0.025 Uiso 1 1 calc R U . . .
C41 C 0.88199(14) 0.05553(10) 0.08367(8) 0.0249(3) Uani 1 1 d . . . . .
H25 H 0.956022 0.062321 0.063899 0.030 Uiso 1 1 calc R U . . .
C42 C 0.85677(15) -0.01645(10) 0.11483(9) 0.0273(3) Uani 1 1 d . . . . .
C44 C 0.74815(15) -0.02641(10) 0.14313(8) 0.0265(3) Uani 1 1 d . . . . .
H24 H 0.730986 -0.075204 0.164914 0.032 Uiso 1 1 calc R U . . .
C45 C 0.66442(14) 0.03519(9) 0.13952(8) 0.0218(3) Uani 1 1 d . . . . .
H23 H 0.589543 0.027137 0.158103 0.026 Uiso 1 1 calc R U . . .
Cl1 Cl 0.68533(5) 0.44492(3) 0.29450(2) 0.03836(11) Uani 1 1 d . . . . .
Cl2 Cl 0.84925(4) 0.14038(4) 0.26567(2) 0.04386(13) Uani 1 1 d . . . . .
Cl3 Cl 0.39514(3) 0.41925(2) -0.03303(2) 0.02450(8) Uani 1 1 d . . . . .
Cl4 Cl 0.50362(4) 0.10674(2) -0.06944(2) 0.02882(9) Uani 1 1 d . . . . .
F1 F 0.32869(9) 0.40297(6) 0.20287(5) 0.0282(2) Uani 1 1 d . . . . .
F2 F 0.33723(9) 0.45149(6) 0.10877(5) 0.0323(2) Uani 1 1 d . . . . .
F3 F 0.45792(9) 0.49237(6) 0.18124(6) 0.0349(3) Uani 1 1 d . . . . .
N1 N 0.46302(10) 0.28403(7) 0.13551(6) 0.0154(2) Uani 1 1 d . . . . .
N2 N 0.45391(11) 0.12390(8) 0.09508(6) 0.0192(2) Uani 1 1 d . . . . .
Ni1 Ni 0.57527(2) 0.19634(2) 0.11343(2) 0.01513(5) Uani 1 1 d . . . . .
O1 O 0.70169(9) 0.26562(6) 0.10721(5) 0.0178(2) Uani 1 1 d . . . . .

loop_
_atom_site_aniso_label
_atom_site_aniso_U_11
_atom_site_aniso_U_22
_atom_site_aniso_U_33
_atom_site_aniso_U_23
_atom_site_aniso_U_13
_atom_site_aniso_U_12
C1_4 0.0320(15) 0.0315(17) 0.057(3) 0.0078(19) -0.0023(18) 0.0100(11)
F1_4 0.065(6) 0.033(5) 0.116(10) -0.027(6) -0.012(6) 0.019(4)
F2_4 0.077(9) 0.063(10) 0.073(7) 0.023(6) -0.004(6) 0.049(7)
F3_4 0.033(6) 0.041(7) 0.077(11) -0.007(8) 0.009(7) 0.012(4)
C1_3 0.0320(15) 0.0315(17) 0.057(3) 0.0078(19) -0.0023(18) 0.0100(11)
F1_3 0.032(5) 0.066(5) 0.091(9) 0.015(8) -0.017(6) 0.016(4)
F2_3 0.061(11) 0.062(10) 0.071(6) 0.001(5) 0.019(6) 0.037(7)
F3_3 0.051(8) 0.038(7) 0.061(10) 0.024(7) -0.012(6) 0.019(5)
C1_2 0.0320(15) 0.0315(17) 0.057(3) 0.0078(19) -0.0023(18) 0.0100(11)
F1_2 0.072(6) 0.098(8) 0.073(5) 0.005(5) -0.030(5) 0.052(5)
F2_2 0.033(8) 0.042(9) 0.073(7) 0.003(6) 0.009(6) 0.019(5)
F3_2 0.054(6) 0.020(4) 0.113(13) 0.013(7) 0.020(8) 0.016(3)
C1_1 0.0320(15) 0.0315(17) 0.057(3) 0.0078(19) -0.0023(18) 0.0100(11)
F1_1 0.053(8) 0.039(7) 0.044(3) -0.002(3) 0.006(4) 0.026(5)
F2_1 0.049(8) 0.023(6) 0.043(5) 0.001(4) 0.001(6) 0.011(4)
F3_1 0.020(3) 0.043(6) 0.077(11) 0.005(9) 0.006(7) 0.013(3)
C1 0.0196(7) 0.0161(6) 0.0131(6) 0.0008(5) -0.0008(5) -0.0031(5)
C2 0.0195(7) 0.0148(6) 0.0170(7) -0.0006(5) 0.0007(5) -0.0013(5)
C3 0.0176(7) 0.0178(7) 0.0133(6) 0.0002(5) -0.0005(5) 0.0008(5)
C4 0.0148(6) 0.0167(7) 0.0186(7) 0.0005(5) 0.0014(5) -0.0004(5)
C5 0.0147(6) 0.0158(6) 0.0186(7) -0.0002(5) 0.0012(5) 0.0013(5)
C6 0.0160(6) 0.0174(7) 0.0159(7) -0.0016(5) 0.0015(5) -0.0005(5)
C7 0.0169(7) 0.0255(7) 0.0120(6) 0.0021(5) -0.0004(5) -0.0027(6)
C8 0.0239(8) 0.0250(8) 0.0151(7) 0.0005(6) -0.0009(6) -0.0035(6)
C9 0.0327(9) 0.0312(9) 0.0139(7) 0.0006(6) -0.0023(6) -0.0126(7)
C10 0.0208(8) 0.0493(11) 0.0186(8) 0.0038(7) -0.0035(6) -0.0118(7)
C11 0.0183(7) 0.0438(10) 0.0191(8) 0.0039(7) -0.0015(6) 0.0031(7)
C12 0.0185(7) 0.0280(8) 0.0170(7) 0.0032(6) -0.0004(5) -0.0001(6)
C13 0.0219(7) 0.0231(7) 0.0172(7) 0.0021(6) 0.0006(5) 0.0009(6)
C14 0.0247(8) 0.0249(8) 0.0231(8) 0.0063(6) 0.0064(6) -0.0020(6)
C15 0.0164(7) 0.0265(8) 0.0288(8) 0.0049(6) 0.0050(6) -0.0028(6)
C16 0.0160(7) 0.0214(7) 0.0236(8) 0.0021(6) 0.0019(6) 0.0002(5)
C17 0.0140(7) 0.0274(8) 0.0328(9) 0.0049(7) -0.0030(6) -0.0025(6)
C18 0.0180(7) 0.0264(8) 0.0288(8) 0.0053(6) -0.0069(6) 0.0006(6)
C19 0.0203(7) 0.0201(7) 0.0213(7) 0.0051(6) -0.0013(6) -0.0005(6)
C20 0.0190(7) 0.0194(7) 0.0238(8) -0.0007(6) 0.0021(6) -0.0003(6)
C21 0.0159(7) 0.0149(6) 0.0228(7) 0.0021(5) -0.0004(5) -0.0002(5)
C22 0.0152(7) 0.0150(6) 0.0240(7) 0.0046(5) 0.0008(5) 0.0011(5)
C23 0.0195(7) 0.0183(7) 0.0217(7) 0.0045(6) 0.0030(6) 0.0019(5)
C24 0.0207(7) 0.0204(7) 0.0140(7) 0.0016(5) 0.0014(5) -0.0005(6)
C25 0.0227(7) 0.0170(7) 0.0148(7) 0.0006(5) -0.0003(5) -0.0009(5)
C26 0.0207(7) 0.0201(7) 0.0150(7) 0.0007(5) -0.0010(5) 0.0025(5)
C27 0.0226(7) 0.0235(7) 0.0175(7) -0.0009(6) -0.0014(6) -0.0040(6)
C28 0.0313(8) 0.0171(7) 0.0152(7) -0.0010(5) -0.0006(6) -0.0038(6)
C29 0.0260(8) 0.0188(7) 0.0165(7) 0.0002(5) 0.0013(6) 0.0020(6)
C30 0.0283(8) 0.0282(8) 0.0234(8) 0.0019(6) 0.0056(6) 0.0033(7)
C31 0.0266(9) 0.0355(9) 0.0338(9) 0.0083(7) 0.0148(7) 0.0065(7)
C32 0.0158(7) 0.0309(9) 0.0409(10) 0.0143(7) 0.0080(7) 0.0023(6)
C33 0.0161(7) 0.0194(7) 0.0329(9) 0.0092(6) 0.0016(6) 0.0019(6)
C34 0.0152(7) 0.0232(8) 0.0459(10) 0.0069(7) -0.0034(7) -0.0027(6)
C35 0.0228(8) 0.0227(8) 0.0409(10) -0.0032(7) -0.0078(7) -0.0046(6)
C36 0.0223(8) 0.0200(7) 0.0289(8) -0.0024(6) -0.0017(6) -0.0018(6)
C37 0.0233(8) 0.0181(7) 0.0231(8) 0.0006(6) 0.0004(6) 0.0002(6)
C38 0.0277(9) 0.0278(9) 0.0375(10) -0.0019(7) -0.0080(7) -0.0075(7)
C39 0.0193(7) 0.0166(7) 0.0183(7) -0.0016(5) -0.0017(5) -0.0004(5)
C40 0.0210(7) 0.0185(7) 0.0227(7) 0.0005(6) -0.0007(6) -0.0005(6)
C41 0.0183(7) 0.0248(8) 0.0316(9) -0.0020(6) 0.0002(6) 0.0013(6)
C42 0.0226(8) 0.0219(8) 0.0372(10) 0.0006(7) -0.0051(7) 0.0046(6)
C44 0.0287(8) 0.0181(7) 0.0326(9) 0.0044(6) -0.0044(7) -0.0005(6)
C45 0.0216(7) 0.0191(7) 0.0247(8) 0.0012(6) -0.0004(6) -0.0022(6)
Cl1 0.0504(3) 0.0363(2) 0.0284(2) -0.00441(18) -0.00013(19) -0.0233(2)
Cl2 0.0199(2) 0.0679(3) 0.0436(3) -0.0006(2) -0.00281(18) 0.0137(2)
Cl3 0.02142(18) 0.02426(18) 0.02766(19) -0.00287(14) -0.00306(14) 0.00403(14)
Cl4 0.0391(2) 0.01960(18) 0.0278(2) -0.00519(15) 0.00128(16) -0.00688(16)
F1 0.0276(5) 0.0279(5) 0.0296(5) -0.0006(4) 0.0132(4) 0.0030(4)
F2 0.0302(5) 0.0355(6) 0.0311(5) 0.0057(4) -0.0012(4) 0.0138(4)
F3 0.0251(5) 0.0236(5) 0.0563(7) -0.0183(5) 0.0080(5) -0.0025(4)
N1 0.0150(6) 0.0172(6) 0.0141(6) 0.0015(4) 0.0005(4) -0.0010(4)
N2 0.0191(6) 0.0165(6) 0.0219(6) 0.0003(5) 0.0019(5) 0.0000(5)
Ni1 0.01495(9) 0.01345(9) 0.01698(9) 0.00048(7) 0.00039(7) -0.00127(7)
O1 0.0173(5) 0.0148(5) 0.0214(5) 0.0009(4) 0.0020(4) -0.0014(4)

loop_
_atom_type_symbol
_atom_type_description
_atom_type_scat_dispersion_real
_atom_type_scat_dispersion_imag
_atom_type_scat_source
C C 0.0033 0.0016 'International Tables Vol C Tables 4.2.6.8 and 6.1.1.4'
H H 0.0000 0.0000 'International Tables Vol C Tables 4.2.6.8 and 6.1.1.4'
Cl Cl 0.1484 0.1585 'International Tables Vol C Tables 4.2.6.8 and 6.1.1.4'
F F 0.0171 0.0103 'International Tables Vol C Tables 4.2.6.8 and 6.1.1.4'
N N 0.0061 0.0033 'International Tables Vol C Tables 4.2.6.8 and 6.1.1.4'
Ni Ni 0.3393 1.1124 'International Tables Vol C Tables 4.2.6.8 and 6.1.1.4'
O O 0.0106 0.0060 'International Tables Vol C Tables 4.2.6.8 and 6.1.1.4'

loop_
_geom_angle_atom_site_label_1
_geom_angle_atom_site_label_2
_geom_angle_atom_site_label_3
_geom_angle
_geom_angle_site_symmetry_1
_geom_angle_site_symmetry_3
_geom_angle_publ_flag
F1_4 C1_4 F3_4 106.9(15) . . ?
F1_4 C1_4 F2_4 106.3(14) . . ?
F3_4 C1_4 F2_4 106.0(16) . . ?
F1_4 C1_4 C42 112.6(14) . . ?
F3_4 C1_4 C42 115.6(17) . . ?
F2_4 C1_4 C42 108.7(14) . . ?
F2_3 C1_3 F3_3 107.1(17) . . ?
F2_3 C1_3 F1_3 104.0(13) . . ?
F3_3 C1_3 F1_3 103.0(15) . . ?
F2_3 C1_3 C42 113.8(14) . . ?
F3_3 C1_3 C42 116.3(17) . . ?
F1_3 C1_3 C42 111.4(13) . . ?
F1_2 C1_2 F3_2 110.0(14) . . ?
F1_2 C1_2 F2_2 111.2(13) . . ?
F3_2 C1_2 F2_2 104.3(13) . . ?
F1_2 C1_2 C42 114.6(11) . . ?
F3_2 C1_2 C42 106.8(13) . . ?
F2_2 C1_2 C42 109.3(13) . . ?
F1_1 C1_1 F2_1 108.0(16) . . ?
F1_1 C1_1 F3_1 108.2(14) . . ?
F2_1 C1_1 F3_1 102.9(15) . . ?
F1_1 C1_1 C42 114.7(15) . . ?
F2_1 C1_1 C42 113.1(17) . . ?
F3_1 C1_1 C42 109.2(15) . . ?
O1 C1 C2 126.50(13) . . ?
O1 C1 C21 114.06(13) . . ?
C2 C1 C21 119.38(13) . . ?
C1 C2 C3 123.60(13) . . ?
C1 C2 H10 118.2 . . ?
C3 C2 H10 118.2 . . ?
N1 C3 C2 124.45(13) . . ?
N1 C3 C20 121.68(13) . . ?
C2 C3 C20 113.86(13) . . ?
C19 C4 C5 120.97(13) . . ?
C19 C4 N1 118.23(13) . . ?
C5 C4 N1 120.35(12) . . ?
C16 C5 C4 116.70(13) . . ?
C16 C5 C6 117.65(13) . . ?
C4 C5 C6 125.62(13) . . ?
C13 C6 C5 119.50(13) . . ?
C13 C6 C7 114.67(13) . . ?
C5 C6 C7 125.83(13) . . ?
C12 C7 C8 119.35(14) . . ?
C12 C7 C6 118.80(14) . . ?
C8 C7 C6 121.60(14) . . ?
C9 C8 C7 119.24(15) . . ?
C9 C8 H3 120.4 . . ?
C7 C8 H3 120.4 . . ?
C10 C9 C8 122.43(16) . . ?
C10 C9 Cl1 119.06(13) . . ?
C8 C9 Cl1 118.50(14) . . ?
C9 C10 C11 117.20(15) . . ?
C9 C10 H2 121.4 . . ?
C11 C10 H2 121.4 . . ?
C10 C11 C12 122.41(16) . . ?
C10 C11 Cl2 119.46(13) . . ?
C12 C11 Cl2 118.13(14) . . ?
C11 C12 C7 119.27(15) . . ?
C11 C12 H1 120.4 . . ?
C7 C12 H1 120.4 . . ?
C6 C13 C14 122.34(14) . . ?
C6 C13 H9 118.8 . . ?
C14 C13 H9 118.8 . . ?
C15 C14 C13 119.46(14) . . ?
C15 C14 H8 120.3 . . ?
C13 C14 H8 120.3 . . ?
C14 C15 C16 120.93(14) . . ?
C14 C15 H7 119.5 . . ?
C16 C15 H7 119.5 . . ?
C15 C16 C17 119.41(14) . . ?
C15 C16 C5 120.06(14) . . ?
C17 C16 C5 120.51(14) . . ?
C18 C17 C16 120.57(14) . . ?
C18 C17 H6 119.7 . . ?
C16 C17 H6 119.7 . . ?
C17 C18 C19 119.98(14) . . ?
C17 C18 H5 120.0 . . ?
C19 C18 H5 120.0 . . ?
C4 C19 C18 121.23(14) . . ?
C4 C19 H4 119.4 . . ?
C18 C19 H4 119.4 . . ?
F1 C20 F3 105.82(13) . . ?
F1 C20 F2 106.99(12) . . ?
F3 C20 F2 106.34(13) . . ?
F1 C20 C3 114.21(12) . . ?
F3 C20 C3 111.50(12) . . ?
F2 C20 C3 111.50(13) . . ?
C36 C21 C22 120.44(14) . . ?
C36 C21 C1 116.13(14) . . ?
C22 C21 C1 123.06(13) . . ?
C33 C22 C21 117.00(14) . . ?
C33 C22 C23 117.28(14) . . ?
C21 C22 C23 125.71(13) . . ?
C30 C23 C22 119.72(14) . . ?
C30 C23 C24 116.36(14) . . ?
C22 C23 C24 123.71(13) . . ?
C25 C24 C29 119.19(14) . . ?
C25 C24 C23 119.66(13) . . ?
C29 C24 C23 121.02(14) . . ?
C26 C25 C24 119.30(14) . . ?
C26 C25 H13 120.4 . . ?
C24 C25 H13 120.4 . . ?
C25 C26 C27 122.60(14) . . ?
C25 C26 Cl3 119.09(12) . . ?
C27 C26 Cl3 118.29(12) . . ?
C28 C27 C26 117.06(14) . . ?
C28 C27 H12 121.5 . . ?
C26 C27 H12 121.5 . . ?
C29 C28 C27 122.35(14) . . ?
C29 C28 Cl4 119.85(12) . . ?
C27 C28 Cl4 117.80(12) . . ?
C28 C29 C24 119.45(14) . . ?
C28 C29 H11 120.3 . . ?
C24 C29 H11 120.3 . . ?
C23 C30 C31 121.92(17) . . ?
C23 C30 H19 119.0 . . ?
C31 C30 H19 119.0 . . ?
C32 C31 C30 119.58(16) . . ?
C32 C31 H18 120.2 . . ?
C30 C31 H18 120.2 . . ?
C31 C32 C33 121.13(15) . . ?
C31 C32 H17 119.4 . . ?
C33 C32 H17 119.4 . . ?
C34 C33 C32 119.92(15) . . ?
C34 C33 C22 120.13(15) . . ?
C32 C33 C22 119.92(16) . . ?
C35 C34 C33 121.34(15) . . ?
C35 C34 H16 119.3 . . ?
C33 C34 H16 119.3 . . ?
C34 C35 C36 119.50(16) . . ?
C34 C35 H15 120.2 . . ?
C36 C35 H15 120.2 . . ?
C21 C36 C35 121.47(16) . . ?
C21 C36 H14 119.3 . . ?
C35 C36 H14 119.3 . . ?
N2 C37 C38 177.69(17) . . ?
C37 C38 H20 109.5 . . ?
C37 C38 H21 109.5 . . ?
H20 C38 H21 109.5 . . ?
C37 C38 H22 109.5 . . ?
H20 C38 H22 109.5 . . ?
H21 C38 H22 109.5 . . ?
C45 C39 C40 116.93(14) . . ?
C45 C39 Ni1 119.92(11) . . ?
C40 C39 Ni1 122.89(11) . . ?
C41 C40 C39 121.65(15) . . ?
C41 C40 H26 119.2 . . ?
C39 C40 H26 119.2 . . ?
C40 C41 C42 119.97(15) . . ?
C40 C41 H25 120.0 . . ?
C42 C41 H25 120.0 . . ?
C44 C42 C41 119.83(15) . . ?
C44 C42 C1_3 120.6(7) . . ?
C41 C42 C1_3 119.5(7) . . ?
C44 C42 C1_4 120.0(7) . . ?
C41 C42 C1_4 119.8(7) . . ?
C44 C42 C1_2 118.9(6) . . ?
C41 C42 C1_2 120.3(6) . . ?
C44 C42 C1_1 121.5(7) . . ?
C41 C42 C1_1 118.1(7) . . ?
C42 C44 C45 119.84(15) . . ?
C42 C44 H24 120.1 . . ?
C45 C44 H24 120.1 . . ?
C44 C45 C39 121.77(15) . . ?
C44 C45 H23 119.1 . . ?
C39 C45 H23 119.1 . . ?
C3 N1 C4 120.55(12) . . ?
C3 N1 Ni1 123.62(10) . . ?
C4 N1 Ni1 115.83(9) . . ?
C37 N2 Ni1 168.34(13) . . ?
O1 Ni1 N2 163.61(5) . . ?
O1 Ni1 C39 87.00(6) . . ?
N2 Ni1 C39 89.64(6) . . ?
O1 Ni1 N1 93.72(5) . . ?
N2 Ni1 N1 92.60(5) . . ?
C39 Ni1 N1 169.11(6) . . ?
C1 O1 Ni1 127.35(10) . . ?

loop_
_geom_bond_atom_site_label_1
_geom_bond_atom_site_label_2
_geom_bond_distance
_geom_bond_site_symmetry_2
_geom_bond_publ_flag
C1_4 F1_4 1.339(13) . ?
C1_4 F3_4 1.352(13) . ?
C1_4 F2_4 1.357(13) . ?
C1_4 C42 1.51(2) . ?
C1_3 F2_3 1.348(13) . ?
C1_3 F3_3 1.358(13) . ?
C1_3 F1_3 1.371(13) . ?
C1_3 C42 1.46(2) . ?
C1_2 F1_2 1.326(11) . ?
C1_2 F3_2 1.352(12) . ?
C1_2 F2_2 1.359(13) . ?
C1_2 C42 1.523(19) . ?
C1_1 F1_1 1.339(13) . ?
C1_1 F2_1 1.348(13) . ?
C1_1 F3_1 1.352(13) . ?
C1_1 C42 1.53(2) . ?
C1 O1 1.2857(18) . ?
C1 C2 1.382(2) . ?
C1 C21 1.500(2) . ?
C2 C3 1.407(2) . ?
C2 H10 0.9500 . ?
C3 N1 1.3161(19) . ?
C3 C20 1.541(2) . ?
C4 C19 1.375(2) . ?
C4 C5 1.436(2) . ?
C4 N1 1.4403(18) . ?
C5 C16 1.433(2) . ?
C5 C6 1.438(2) . ?
C6 C13 1.381(2) . ?
C6 C7 1.500(2) . ?
C7 C12 1.394(2) . ?
C7 C8 1.397(2) . ?
C8 C9 1.388(2) . ?
C8 H3 0.9500 . ?
C9 C10 1.381(3) . ?
C9 Cl1 1.7465(18) . ?
C10 C11 1.383(3) . ?
C10 H2 0.9500 . ?
C11 C12 1.389(2) . ?
C11 Cl2 1.7386(18) . ?
C12 H1 0.9500 . ?
C13 C14 1.403(2) . ?
C13 H9 0.9500 . ?
C14 C15 1.363(2) . ?
C14 H8 0.9500 . ?
C15 C16 1.421(2) . ?
C15 H7 0.9500 . ?
C16 C17 1.423(2) . ?
C17 C18 1.362(2) . ?
C17 H6 0.9500 . ?
C18 C19 1.407(2) . ?
C18 H5 0.9500 . ?
C19 H4 0.9500 . ?
C20 F1 1.3365(18) . ?
C20 F3 1.3376(18) . ?
C20 F2 1.3380(18) . ?
C21 C36 1.377(2) . ?
C21 C22 1.438(2) . ?
C22 C33 1.434(2) . ?
C22 C23 1.441(2) . ?
C23 C30 1.378(2) . ?
C23 C24 1.492(2) . ?
C24 C25 1.397(2) . ?
C24 C29 1.402(2) . ?
C25 C26 1.383(2) . ?
C25 H13 0.9500 . ?
C26 C27 1.388(2) . ?
C26 Cl3 1.7399(15) . ?
C27 C28 1.385(2) . ?
C27 H12 0.9500 . ?
C28 C29 1.384(2) . ?
C28 Cl4 1.7384(15) . ?
C29 H11 0.9500 . ?
C30 C31 1.406(2) . ?
C30 H19 0.9500 . ?
C31 C32 1.358(3) . ?
C31 H18 0.9500 . ?
C32 C33 1.420(2) . ?
C32 H17 0.9500 . ?
C33 C34 1.416(2) . ?
C34 C35 1.357(3) . ?
C34 H16 0.9500 . ?
C35 C36 1.412(2) . ?
C35 H15 0.9500 . ?
C36 H14 0.9500 . ?
C37 N2 1.138(2) . ?
C37 C38 1.459(2) . ?
C38 H20 0.9800 . ?
C38 H21 0.9800 . ?
C38 H22 0.9800 . ?
C39 C45 1.405(2) . ?
C39 C40 1.405(2) . ?
C39 Ni1 1.9249(15) . ?
C40 C41 1.388(2) . ?
C40 H26 0.9500 . ?
C41 C42 1.391(2) . ?
C41 H25 0.9500 . ?
C42 C44 1.387(2) . ?
C44 C45 1.391(2) . ?
C44 H24 0.9500 . ?
C45 H23 0.9500 . ?
N1 Ni1 1.9872(12) . ?
N2 Ni1 1.8557(13) . ?
Ni1 O1 1.8378(10) . ?

loop_
_geom_torsion_atom_site_label_1
_geom_torsion_atom_site_label_2
_geom_torsion_atom_site_label_3
_geom_torsion_atom_site_label_4
_geom_torsion
_geom_torsion_site_symmetry_1
_geom_torsion_site_symmetry_2
_geom_torsion_site_symmetry_3
_geom_torsion_site_symmetry_4
_geom_torsion_publ_flag
O1 C1 C2 C3 -4.2(2) . . . . ?
C21 C1 C2 C3 178.60(13) . . . . ?
C1 C2 C3 N1 -3.0(2) . . . . ?
C1 C2 C3 C20 177.67(13) . . . . ?
C19 C4 C5 C16 1.6(2) . . . . ?
N1 C4 C5 C16 -170.54(13) . . . . ?
C19 C4 C5 C6 179.54(14) . . . . ?
N1 C4 C5 C6 7.4(2) . . . . ?
C16 C5 C6 C13 2.8(2) . . . . ?
C4 C5 C6 C13 -175.14(14) . . . . ?
C16 C5 C6 C7 -176.99(14) . . . . ?
C4 C5 C6 C7 5.1(2) . . . . ?
C13 C6 C7 C12 66.17(18) . . . . ?
C5 C6 C7 C12 -114.04(17) . . . . ?
C13 C6 C7 C8 -108.05(17) . . . . ?
C5 C6 C7 C8 71.7(2) . . . . ?
C12 C7 C8 C9 3.5(2) . . . . ?
C6 C7 C8 C9 177.71(13) . . . . ?
C7 C8 C9 C10 -2.1(2) . . . . ?
C7 C8 C9 Cl1 176.51(11) . . . . ?
C8 C9 C10 C11 -0.5(2) . . . . ?
Cl1 C9 C10 C11 -179.07(12) . . . . ?
C9 C10 C11 C12 1.6(2) . . . . ?
C9 C10 C11 Cl2 -179.02(12) . . . . ?
C10 C11 C12 C7 -0.2(2) . . . . ?
Cl2 C11 C12 C7 -179.52(12) . . . . ?
C8 C7 C12 C11 -2.4(2) . . . . ?
C6 C7 C12 C11 -176.79(14) . . . . ?
C5 C6 C13 C14 -2.4(2) . . . . ?
C7 C6 C13 C14 177.37(14) . . . . ?
C6 C13 C14 C15 0.7(3) . . . . ?
C13 C14 C15 C16 0.7(3) . . . . ?
C14 C15 C16 C17 178.38(16) . . . . ?
C14 C15 C16 C5 -0.2(2) . . . . ?
C4 C5 C16 C15 176.59(14) . . . . ?
C6 C5 C16 C15 -1.5(2) . . . . ?
C4 C5 C16 C17 -2.0(2) . . . . ?
C6 C5 C16 C17 179.92(14) . . . . ?
C15 C16 C17 C18 -177.83(16) . . . . ?
C5 C16 C17 C18 0.7(2) . . . . ?
C16 C17 C18 C19 1.0(3) . . . . ?
C5 C4 C19 C18 0.0(2) . . . . ?
N1 C4 C19 C18 172.33(14) . . . . ?
C17 C18 C19 C4 -1.4(3) . . . . ?
N1 C3 C20 F1 36.7(2) . . . . ?
C2 C3 C20 F1 -143.89(13) . . . . ?
N1 C3 C20 F3 156.63(14) . . . . ?
C2 C3 C20 F3 -24.00(18) . . . . ?
N1 C3 C20 F2 -84.68(17) . . . . ?
C2 C3 C20 F2 94.69(15) . . . . ?
O1 C1 C21 C36 -117.82(15) . . . . ?
C2 C1 C21 C36 59.72(19) . . . . ?
O1 C1 C21 C22 55.16(19) . . . . ?
C2 C1 C21 C22 -127.30(15) . . . . ?
C36 C21 C22 C33 3.3(2) . . . . ?
C1 C21 C22 C33 -169.41(13) . . . . ?
C36 C21 C22 C23 -177.43(14) . . . . ?
C1 C21 C22 C23 9.9(2) . . . . ?
C33 C22 C23 C30 7.4(2) . . . . ?
C21 C22 C23 C30 -171.93(14) . . . . ?
C33 C22 C23 C24 -167.17(13) . . . . ?
C21 C22 C23 C24 13.5(2) . . . . ?
C30 C23 C24 C25 -121.69(16) . . . . ?
C22 C23 C24 C25 53.0(2) . . . . ?
C30 C23 C24 C29 54.1(2) . . . . ?
C22 C23 C24 C29 -131.18(16) . . . . ?
C29 C24 C25 C26 2.3(2) . . . . ?
C23 C24 C25 C26 178.13(13) . . . . ?
C24 C25 C26 C27 -0.5(2) . . . . ?
C24 C25 C26 Cl3 -178.90(11) . . . . ?
C25 C26 C27 C28 -1.0(2) . . . . ?
Cl3 C26 C27 C28 177.43(11) . . . . ?
C26 C27 C28 C29 0.7(2) . . . . ?
C26 C27 C28 Cl4 -179.60(11) . . . . ?
C27 C28 C29 C24 1.0(2) . . . . ?
Cl4 C28 C29 C24 -178.67(11) . . . . ?
C25 C24 C29 C28 -2.5(2) . . . . ?
C23 C24 C29 C28 -178.32(14) . . . . ?
C22 C23 C30 C31 -4.2(2) . . . . ?
C24 C23 C30 C31 170.72(15) . . . . ?
C23 C30 C31 C32 -1.8(3) . . . . ?
C30 C31 C32 C33 4.4(3) . . . . ?
C31 C32 C33 C34 177.32(16) . . . . ?
C31 C32 C33 C22 -1.0(2) . . . . ?
C21 C22 C33 C34 -3.8(2) . . . . ?
C23 C22 C33 C34 176.82(14) . . . . ?
C21 C22 C33 C32 174.50(14) . . . . ?
C23 C22 C33 C32 -4.9(2) . . . . ?
C32 C33 C34 C35 -176.42(16) . . . . ?
C22 C33 C34 C35 1.9(2) . . . . ?
C33 C34 C35 C36 0.7(3) . . . . ?
C22 C21 C36 C35 -0.8(2) . . . . ?
C1 C21 C36 C35 172.40(14) . . . . ?
C34 C35 C36 C21 -1.3(3) . . . . ?
C45 C39 C40 C41 0.4(2) . . . . ?
Ni1 C39 C40 C41 174.59(12) . . . . ?
C39 C40 C41 C42 -1.2(2) . . . . ?
C40 C41 C42 C44 0.6(3) . . . . ?
C40 C41 C42 C1_3 -179.4(6) . . . . ?
C40 C41 C42 C1_4 173.6(7) . . . . ?
C40 C41 C42 C1_2 -168.0(6) . . . . ?
C40 C41 C42 C1_1 172.0(7) . . . . ?
F2_3 C1_3 C42 C44 125.9(13) . . . . ?
F3_3 C1_3 C42 C44 0.7(16) . . . . ?
F1_3 C1_3 C42 C44 -117.0(12) . . . . ?
F2_3 C1_3 C42 C41 -54.1(14) . . . . ?
F3_3 C1_3 C42 C41 -179.3(13) . . . . ?
F1_3 C1_3 C42 C41 63.0(13) . . . . ?
F1_4 C1_4 C42 C44 69.9(14) . . . . ?
F3_4 C1_4 C42 C44 -166.8(12) . . . . ?
F2_4 C1_4 C42 C44 -47.7(14) . . . . ?
F1_4 C1_4 C42 C41 -103.2(14) . . . . ?
F3_4 C1_4 C42 C41 20.2(16) . . . . ?
F2_4 C1_4 C42 C41 139.3(11) . . . . ?
F1_2 C1_2 C42 C44 -80.3(13) . . . . ?
F3_2 C1_2 C42 C44 41.8(12) . . . . ?
F2_2 C1_2 C42 C44 154.0(10) . . . . ?
F1_2 C1_2 C42 C41 88.4(13) . . . . ?
F3_2 C1_2 C42 C41 -149.5(10) . . . . ?
F2_2 C1_2 C42 C41 -37.3(13) . . . . ?
F1_1 C1_1 C42 C44 95.8(14) . . . . ?
F2_1 C1_1 C42 C44 -28.7(16) . . . . ?
F3_1 C1_1 C42 C44 -142.6(11) . . . . ?
F1_1 C1_1 C42 C41 -75.4(14) . . . . ?
F2_1 C1_1 C42 C41 160.1(12) . . . . ?
F3_1 C1_1 C42 C41 46.2(14) . . . . ?
C41 C42 C44 C45 0.8(3) . . . . ?
C1_3 C42 C44 C45 -179.2(6) . . . . ?
C1_4 C42 C44 C45 -172.2(7) . . . . ?
C1_2 C42 C44 C45 169.6(5) . . . . ?
C1_1 C42 C44 C45 -170.3(7) . . . . ?
C42 C44 C45 C39 -1.7(3) . . . . ?
C40 C39 C45 C44 1.0(2) . . . . ?
Ni1 C39 C45 C44 -173.32(12) . . . . ?
C2 C3 N1 C4 -177.22(13) . . . . ?
C20 C3 N1 C4 2.1(2) . . . . ?
C2 C3 N1 Ni1 2.7(2) . . . . ?
C20 C3 N1 Ni1 -178.01(10) . . . . ?
C19 C4 N1 C3 78.65(18) . . . . ?
C5 C4 N1 C3 -108.99(16) . . . . ?
C19 C4 N1 Ni1 -101.26(14) . . . . ?
C5 C4 N1 Ni1 71.09(15) . . . . ?
C37 N2 Ni1 O1 -36.3(7) . . . . ?
C37 N2 Ni1 C39 -114.4(6) . . . . ?
C37 N2 Ni1 N1 76.3(6) . . . . ?
C2 C1 O1 Ni1 11.0(2) . . . . ?
C21 C1 O1 Ni1 -171.66(9) . . . . ?
N2 Ni1 O1 C1 103.8(2) . . . . ?
C39 Ni1 O1 C1 -177.81(12) . . . . ?
N1 Ni1 O1 C1 -8.70(12) . . . . ?
